data_4072347
loop_
_publ_author_name
'Armstrong, David R.'
'Dougan, Christine'
'Graham, David V.'
'Hevia, Eva'
'Kennedy, Alan R.'

_publ_section_title
;
 Synthesis and Structural Elucidation of Alkyl, Amido, and Mixed
 Alkyl&#x2212;Amido &#x201C;Highly-Coordinated&#x201D; Zincates
;
_journal_issue 23
_journal_name_full Organometallics
_journal_page_first 6063
_journal_paper_doi 10.1021/om800786n
_journal_volume 27
_journal_year 2008
_chemical_formula_sum 'C24 H68 Li2 N10 Zn2'
_chemical_formula_weight 641.50
_chemical_name_systematic
;
 ?
;
_space_group_IT_number 14
_symmetry_cell_setting monoclinic
_symmetry_space_group_name_Hall '-P 2yab'
_symmetry_space_group_name_H-M 'P 1 21/a 1'
_atom_sites_solution_hydrogens geom
_atom_sites_solution_primary direct
_atom_sites_solution_secondary difmap
_audit_creation_method SHELXL-97
_cell_angle_alpha 90.00
_cell_angle_beta 95.742(9)
_cell_angle_gamma 90.00
_cell_formula_units_Z 4
_cell_length_a 17.156(2)
_cell_length_b 11.9022(8)
_cell_length_c 18.1773(15)
_cell_measurement_reflns_used 3467
_cell_measurement_temperature 123(2)
_cell_measurement_theta_max 26.75
_cell_measurement_theta_min 2.52
_cell_volume 3693.1(6)
_computing_structure_refinement 'SHELXL-97 (Sheldrick, 1997)'
_diffrn_ambient_temperature 123(2)
_diffrn_measured_fraction_theta_full 0.985
_diffrn_measured_fraction_theta_max 0.985
_diffrn_measurement_device_type 'Oxford Diffraction Gemini S'
_diffrn_measurement_method 'omega scans'
_diffrn_radiation_monochromator graphite
_diffrn_radiation_source 'fine-focus sealed tube'
_diffrn_radiation_type MoK\a
_diffrn_radiation_wavelength 0.71073
_diffrn_reflns_av_R_equivalents 0.1211
_diffrn_reflns_av_sigmaI/netI 0.2291
_diffrn_reflns_limit_h_max 19
_diffrn_reflns_limit_h_min -19
_diffrn_reflns_limit_k_max 12
_diffrn_reflns_limit_k_min -13
_diffrn_reflns_limit_l_max 20
_diffrn_reflns_limit_l_min -20
_diffrn_reflns_number 17518
_diffrn_reflns_theta_full 24.00
_diffrn_reflns_theta_max 24.00
_diffrn_reflns_theta_min 2.53
_exptl_absorpt_coefficient_mu 1.326
_exptl_absorpt_correction_T_max 1.00000
_exptl_absorpt_correction_T_min 0.67923
_exptl_absorpt_correction_type multi-scan
_exptl_absorpt_process_details
;
CrysAlis RED, Oxford Diffraction Ltd.,
Version 1.171.32.24 (release 21-04-2008 CrysAlis171 .NET)
(compiled Apr 21 2008,18:23:10)
Empirical absorption correction using spherical harmonics,
 implemented in SCALE3 ABSPACK scaling algorithm.
;
_exptl_crystal_colour colourless
_exptl_crystal_density_diffrn 1.154
_exptl_crystal_density_method 'not measured'
_exptl_crystal_description 'small fragment'
_exptl_crystal_F_000 1392
_exptl_crystal_size_max 0.18
_exptl_crystal_size_mid 0.10
_exptl_crystal_size_min 0.02
_refine_diff_density_max 1.937
_refine_diff_density_min -0.468
_refine_diff_density_rms 0.114
_refine_ls_extinction_method none
_refine_ls_goodness_of_fit_ref 0.865
_refine_ls_hydrogen_treatment constr
_refine_ls_matrix_type full
_refine_ls_number_parameters 363
_refine_ls_number_reflns 5711
_refine_ls_number_restraints 228
_refine_ls_restrained_S_all 0.856
_refine_ls_R_factor_all 0.1901
_refine_ls_R_factor_gt 0.0860
_refine_ls_shift/su_max 0.001
_refine_ls_shift/su_mean 0.000
_refine_ls_structure_factor_coef Fsqd
_refine_ls_weighting_details 'calc w=1/[\s^2^(Fo^2^)+(0.1002P)^2^+0.0000P] where P=(Fo^2^+2Fc^2^)/3'
_refine_ls_weighting_scheme calc
_refine_ls_wR_factor_gt 0.1849
_refine_ls_wR_factor_ref 0.2103
_reflns_number_gt 2307
_reflns_number_total 5711
_reflns_threshold_expression I>2\s(I)
_cod_data_source_file om800786n_si_001.cif
_cod_data_source_block new
_cod_original_cell_volume 3693.0(6)
_cod_original_sg_symbol_H-M P21/a
_cod_database_code 4072347

loop_
_symmetry_equiv_pos_as_xyz
'x, y, z'
'-x+1/2, y+1/2, -z'
'-x, -y, -z'
'x-1/2, -y-1/2, z'

loop_
_atom_site_label
_atom_site_type_symbol
_atom_site_fract_x
_atom_site_fract_y
_atom_site_fract_z
_atom_site_U_iso_or_equiv
_atom_site_adp_type
_atom_site_occupancy
_atom_site_symmetry_multiplicity
_atom_site_calc_flag
_atom_site_refinement_flags
Zn1 Zn 0.28514(6) 0.12160(11) 0.26677(5) 0.0447(4) Uani 1 1 d U
Zn2 Zn 0.23159(6) -0.09060(11) 0.20919(5) 0.0456(4) Uani 1 1 d U
Li1 Li 0.3404(9) 0.2766(16) 0.3589(8) 0.049(5) Uani 1 1 d U
Li2 Li 0.1420(8) -0.2517(15) 0.1442(8) 0.045(5) Uani 1 1 d U
N1 N 0.3644(4) 0.2424(8) 0.2550(4) 0.050(2) Uani 1 1 d U
N2 N 0.2311(4) 0.2033(8) 0.3444(4) 0.051(2) Uani 1 1 d U
N3 N 0.2242(4) 0.0660(7) 0.1733(5) 0.054(3) Uani 1 1 d U
N4 N 0.3170(5) -0.0378(8) 0.2868(4) 0.059(3) Uani 1 1 d U
N5 N 0.2582(4) -0.2149(8) 0.1411(4) 0.056(3) Uani 1 1 d U
N6 N 0.1354(5) -0.1610(8) 0.2419(4) 0.060(3) Uani 1 1 d U
N7 N 0.3478(5) 0.4450(8) 0.4013(4) 0.063(3) Uani 1 1 d U
N8 N 0.4242(5) 0.2312(9) 0.4527(4) 0.058(3) Uani 1 1 d U
N9 N 0.0571(4) -0.2064(8) 0.0497(4) 0.045(2) Uani 1 1 d U
N10 N 0.1039(4) -0.4178(7) 0.1282(4) 0.052(2) Uani 1 1 d U
C1 C 0.3355(6) 0.3366(10) 0.2084(5) 0.063(3) Uani 1 1 d U
H1A H 0.3745 0.3971 0.2122 0.094 Uiso 1 1 calc R
H1B H 0.2864 0.3643 0.2248 0.094 Uiso 1 1 calc R
H1C H 0.3264 0.3116 0.1569 0.094 Uiso 1 1 calc R
C2 C 0.4409(5) 0.2151(10) 0.2311(5) 0.065(3) Uani 1 1 d U
H2A H 0.4343 0.1885 0.1798 0.097 Uiso 1 1 calc R
H2B H 0.4658 0.1562 0.2630 0.097 Uiso 1 1 calc R
H2C H 0.4740 0.2824 0.2343 0.097 Uiso 1 1 calc R
C3 C 0.1678(7) 0.2735(10) 0.3154(6) 0.083(4) Uani 1 1 d U
H3A H 0.1212 0.2274 0.3023 0.124 Uiso 1 1 calc R
H3B H 0.1822 0.3124 0.2712 0.124 Uiso 1 1 calc R
H3C H 0.1566 0.3290 0.3527 0.124 Uiso 1 1 calc R
C4 C 0.2020(6) 0.1488(10) 0.4060(5) 0.071(4) Uani 1 1 d U
H4A H 0.1872 0.2054 0.4412 0.106 Uiso 1 1 calc R
H4B H 0.2427 0.0999 0.4303 0.106 Uiso 1 1 calc R
H4C H 0.1560 0.1035 0.3888 0.106 Uiso 1 1 calc R
C5 C 0.2728(7) 0.0854(10) 0.1076(5) 0.079(4) Uani 1 1 d U
H5A H 0.2523 0.0383 0.0659 0.119 Uiso 1 1 calc R
H5B H 0.3276 0.0657 0.1223 0.119 Uiso 1 1 calc R
H5C H 0.2694 0.1646 0.0930 0.119 Uiso 1 1 calc R
C6 C 0.1482(6) 0.1236(10) 0.1503(6) 0.074(4) Uani 1 1 d U
H6A H 0.1581 0.2025 0.1389 0.111 Uiso 1 1 calc R
H6B H 0.1144 0.1196 0.1906 0.111 Uiso 1 1 calc R
H6C H 0.1223 0.0865 0.1063 0.111 Uiso 1 1 calc R
C7 C 0.3148(6) -0.0904(9) 0.3611(5) 0.063(3) Uani 1 1 d U
H7A H 0.3232 -0.1716 0.3573 0.095 Uiso 1 1 calc R
H7B H 0.2637 -0.0764 0.3790 0.095 Uiso 1 1 calc R
H7C H 0.3562 -0.0578 0.3958 0.095 Uiso 1 1 calc R
C8 C 0.3983(6) -0.0664(10) 0.2658(6) 0.077(4) Uani 1 1 d U
H8A H 0.4375 -0.0219 0.2960 0.115 Uiso 1 1 calc R
H8B H 0.4011 -0.0493 0.2134 0.115 Uiso 1 1 calc R
H8C H 0.4086 -0.1466 0.2745 0.115 Uiso 1 1 calc R
C9 C 0.2884(5) -0.1932(10) 0.0714(5) 0.070(4) Uani 1 1 d U
H9A H 0.3400 -0.1577 0.0802 0.105 Uiso 1 1 calc R
H9B H 0.2525 -0.1430 0.0417 0.105 Uiso 1 1 calc R
H9C H 0.2931 -0.2642 0.0449 0.105 Uiso 1 1 calc R
C10 C 0.3068(7) -0.3020(10) 0.1770(6) 0.074(4) Uani 1 1 d U
H10A H 0.3050 -0.3688 0.1454 0.111 Uiso 1 1 calc R
H10B H 0.2875 -0.3212 0.2244 0.111 Uiso 1 1 calc R
H10C H 0.3610 -0.2752 0.1857 0.111 Uiso 1 1 calc R
C11 C 0.1476(6) -0.2422(10) 0.3002(6) 0.076(4) Uani 1 1 d U
H11A H 0.1668 -0.2042 0.3463 0.114 Uiso 1 1 calc R
H11B H 0.1864 -0.2977 0.2876 0.114 Uiso 1 1 calc R
H11C H 0.0981 -0.2802 0.3065 0.114 Uiso 1 1 calc R
C12 C 0.0701(6) -0.0940(11) 0.2616(6) 0.084(4) Uani 1 1 d U
H12A H 0.0242 -0.1423 0.2641 0.126 Uiso 1 1 calc R
H12B H 0.0580 -0.0357 0.2240 0.126 Uiso 1 1 calc R
H12C H 0.0839 -0.0586 0.3098 0.126 Uiso 1 1 calc R
C13 C 0.3986(8) 0.5127(13) 0.3595(7) 0.124(6) Uani 1 1 d U
H13A H 0.4105 0.5838 0.3854 0.186 Uiso 1 1 calc R
H13B H 0.3720 0.5282 0.3102 0.186 Uiso 1 1 calc R
H13C H 0.4473 0.4718 0.3545 0.186 Uiso 1 1 calc R
C14 C 0.2720(8) 0.5017(12) 0.4042(6) 0.107(5) Uani 1 1 d U
H14A H 0.2804 0.5749 0.4285 0.161 Uiso 1 1 calc R
H14B H 0.2381 0.4555 0.4323 0.161 Uiso 1 1 calc R
H14C H 0.2470 0.5126 0.3539 0.161 Uiso 1 1 calc R
C15 C 0.3855(7) 0.4207(11) 0.4787(6) 0.080(4) Uani 1 1 d U
H15A H 0.4061 0.4919 0.5012 0.096 Uiso 1 1 calc R
H15B H 0.3448 0.3925 0.5090 0.096 Uiso 1 1 calc R
C16 C 0.4478(8) 0.3408(14) 0.4814(7) 0.093(4) Uani 1 1 d U
H16A H 0.4705 0.3323 0.5333 0.112 Uiso 1 1 calc R
H16B H 0.4894 0.3704 0.4527 0.112 Uiso 1 1 calc R
C17 C 0.3899(6) 0.1677(11) 0.5083(6) 0.083(4) Uani 1 1 d U
H17A H 0.3733 0.0941 0.4883 0.124 Uiso 1 1 calc R
H17B H 0.3444 0.2082 0.5235 0.124 Uiso 1 1 calc R
H17C H 0.4287 0.1575 0.5512 0.124 Uiso 1 1 calc R
C18 C 0.4920(6) 0.1757(13) 0.4316(6) 0.099(5) Uani 1 1 d U
H18A H 0.5115 0.2157 0.3900 0.149 Uiso 1 1 calc R
H18B H 0.4786 0.0984 0.4169 0.149 Uiso 1 1 calc R
H18C H 0.5327 0.1750 0.4735 0.149 Uiso 1 1 calc R
C19 C 0.0858(6) -0.1474(10) -0.0116(5) 0.063(3) Uani 1 1 d U
H19A H 0.0442 -0.1431 -0.0526 0.095 Uiso 1 1 calc R
H19B H 0.1308 -0.1877 -0.0278 0.095 Uiso 1 1 calc R
H19C H 0.1017 -0.0713 0.0040 0.095 Uiso 1 1 calc R
C20 C -0.0045(6) -0.1439(10) 0.0799(6) 0.071(4) Uani 1 1 d U
H20A H -0.0503 -0.1397 0.0432 0.107 Uiso 1 1 calc R
H20B H 0.0140 -0.0678 0.0927 0.107 Uiso 1 1 calc R
H20C H -0.0190 -0.1818 0.1244 0.107 Uiso 1 1 calc R
C21 C 0.0295(6) -0.3188(10) 0.0267(5) 0.058(3) Uani 1 1 d U
H21A H 0.0646 -0.3492 -0.0085 0.069 Uiso 1 1 calc R
H21B H -0.0234 -0.3119 0.0000 0.069 Uiso 1 1 calc R
C22 C 0.0259(5) -0.4015(9) 0.0884(5) 0.056(3) Uani 1 1 d U
H22A H -0.0107 -0.3738 0.1231 0.067 Uiso 1 1 calc R
H22B H 0.0058 -0.4743 0.0680 0.067 Uiso 1 1 calc R
C23 C 0.0962(6) -0.4869(10) 0.1942(6) 0.074(4) Uani 1 1 d U
H23A H 0.0796 -0.5630 0.1789 0.111 Uiso 1 1 calc R
H23B H 0.0570 -0.4534 0.2232 0.111 Uiso 1 1 calc R
H23C H 0.1468 -0.4905 0.2243 0.111 Uiso 1 1 calc R
C24 C 0.1555(6) -0.4751(11) 0.0814(7) 0.088(4) Uani 1 1 d U
H24A H 0.1313 -0.5459 0.0636 0.132 Uiso 1 1 calc R
H24B H 0.2058 -0.4907 0.1101 0.132 Uiso 1 1 calc R
H24C H 0.1640 -0.4272 0.0392 0.132 Uiso 1 1 calc R

loop_
_atom_site_aniso_label
_atom_site_aniso_U_11
_atom_site_aniso_U_22
_atom_site_aniso_U_33
_atom_site_aniso_U_23
_atom_site_aniso_U_13
_atom_site_aniso_U_12
Zn1 0.0309(6) 0.0783(10) 0.0240(6) -0.0022(6) -0.0018(5) -0.0016(7)
Zn2 0.0322(6) 0.0781(11) 0.0260(6) -0.0039(6) 0.0010(5) -0.0009(7)
Li1 0.041(9) 0.073(13) 0.033(8) 0.001(9) 0.013(8) 0.003(9)
Li2 0.039(8) 0.069(13) 0.026(8) 0.001(8) 0.000(7) -0.007(9)
N1 0.026(4) 0.084(7) 0.040(5) 0.002(5) 0.010(4) -0.001(5)
N2 0.029(4) 0.076(7) 0.046(5) 0.015(5) -0.010(4) -0.009(5)
N3 0.019(4) 0.072(7) 0.068(6) -0.047(5) -0.003(4) -0.008(4)
N4 0.065(6) 0.094(8) 0.022(4) -0.028(5) 0.025(4) -0.054(5)
N5 0.048(5) 0.090(8) 0.030(5) -0.001(5) 0.009(4) 0.004(5)
N6 0.052(5) 0.106(8) 0.024(4) 0.001(5) 0.010(4) 0.017(5)
N7 0.065(6) 0.075(8) 0.046(5) -0.013(5) -0.013(5) -0.015(6)
N8 0.039(5) 0.094(8) 0.040(5) -0.016(5) -0.002(4) -0.016(6)
N9 0.044(5) 0.060(7) 0.032(5) -0.009(5) 0.003(4) -0.010(5)
N10 0.041(5) 0.073(7) 0.042(5) 0.007(5) -0.001(4) -0.005(5)
C1 0.055(7) 0.089(10) 0.046(6) 0.014(7) 0.014(5) 0.009(7)
C2 0.046(6) 0.091(10) 0.058(7) 0.009(7) 0.007(6) -0.005(6)
C3 0.086(9) 0.099(11) 0.068(8) 0.006(7) 0.031(7) 0.025(8)
C4 0.066(7) 0.104(10) 0.045(6) 0.014(7) 0.017(6) -0.002(7)
C5 0.097(9) 0.089(10) 0.050(7) -0.005(7) -0.001(7) -0.008(8)
C6 0.072(8) 0.070(9) 0.072(7) -0.001(7) -0.037(6) -0.022(7)
C7 0.075(7) 0.075(9) 0.038(6) -0.008(6) -0.003(5) -0.007(7)
C8 0.044(6) 0.096(10) 0.086(8) -0.012(7) -0.012(6) 0.001(7)
C9 0.044(6) 0.130(11) 0.037(6) -0.022(7) 0.011(5) -0.008(7)
C10 0.080(8) 0.086(10) 0.058(7) -0.015(7) 0.019(7) 0.009(8)
C11 0.069(7) 0.103(11) 0.059(7) 0.012(7) 0.023(6) -0.021(7)
C12 0.048(6) 0.142(12) 0.063(7) -0.036(8) 0.011(6) -0.008(8)
C13 0.128(12) 0.156(15) 0.086(10) -0.012(10) -0.003(9) -0.076(11)
C14 0.104(10) 0.145(13) 0.066(8) -0.041(8) -0.024(8) 0.034(10)
C15 0.081(8) 0.096(11) 0.056(7) -0.026(7) -0.022(7) -0.012(8)
C16 0.079(9) 0.135(14) 0.064(8) -0.007(9) -0.007(7) -0.001(10)
C17 0.074(8) 0.125(12) 0.048(7) -0.012(8) -0.002(6) -0.004(8)
C18 0.043(7) 0.179(15) 0.073(8) -0.005(9) -0.009(6) 0.007(8)
C19 0.060(7) 0.093(10) 0.036(6) 0.000(6) 0.002(5) -0.011(7)
C20 0.046(6) 0.106(10) 0.064(7) -0.003(7) 0.011(6) -0.003(7)
C21 0.055(6) 0.074(10) 0.044(6) 0.013(7) 0.001(5) -0.006(7)
C22 0.040(5) 0.081(9) 0.043(6) -0.013(6) -0.011(5) -0.017(6)
C23 0.066(7) 0.082(10) 0.070(8) 0.030(7) -0.015(6) -0.014(7)
C24 0.070(8) 0.100(11) 0.095(9) -0.043(8) 0.017(7) -0.002(8)

loop_
_atom_type_symbol
_atom_type_description
_atom_type_scat_dispersion_real
_atom_type_scat_dispersion_imag
_atom_type_scat_source
Zn Zn 0.2839 1.4301 'International Tables Vol C Tables 4.2.6.8 and 6.1.1.4'
Li Li -0.0003 0.0001 'International Tables Vol C Tables 4.2.6.8 and 6.1.1.4'
N N 0.0061 0.0033 'International Tables Vol C Tables 4.2.6.8 and 6.1.1.4'
C C 0.0033 0.0016 'International Tables Vol C Tables 4.2.6.8 and 6.1.1.4'
H H 0.0000 0.0000 'International Tables Vol C Tables 4.2.6.8 and 6.1.1.4'

loop_
_geom_angle_atom_site_label_1
_geom_angle_atom_site_label_2
_geom_angle_atom_site_label_3
_geom_angle
N4 Zn1 N1 121.6(3)
N4 Zn1 N2 117.9(3)
N1 Zn1 N2 95.3(3)
N4 Zn1 N3 87.2(3)
N1 Zn1 N3 116.5(3)
N2 Zn1 N3 120.9(3)
N4 Zn1 Li1 118.7(4)
N1 Zn1 Li1 49.7(4)
N2 Zn1 Li1 51.0(4)
N3 Zn1 Li1 154.0(5)
N4 Zn1 Zn2 45.4(2)
N1 Zn1 Zn2 142.5(2)
N2 Zn1 Zn2 122.1(2)
N3 Zn1 Zn2 43.8(3)
Li1 Zn1 Zn2 161.2(4)
N3 Zn2 N6 117.9(3)
N3 Zn2 N5 120.1(3)
N6 Zn2 N5 96.9(3)
N3 Zn2 N4 87.4(3)
N6 Zn2 N4 119.0(3)
N5 Zn2 N4 117.6(3)
N3 Zn2 Li2 121.2(4)
N6 Zn2 Li2 51.0(4)
N5 Zn2 Li2 49.7(4)
N4 Zn2 Li2 151.3(4)
N3 Zn2 Zn1 45.0(2)
N6 Zn2 Zn1 120.6(3)
N5 Zn2 Zn1 142.5(2)
N4 Zn2 Zn1 44.5(3)
Li2 Zn2 Zn1 162.3(4)
N1 Li1 N2 93.6(7)
N1 Li1 N7 121.0(9)
N2 Li1 N7 117.5(8)
N1 Li1 N8 120.1(8)
N2 Li1 N8 120.9(8)
N7 Li1 N8 86.6(7)
N1 Li1 Zn1 49.4(4)
N2 Li1 Zn1 49.5(4)
N7 Li1 Zn1 153.7(8)
N8 Li1 Zn1 119.7(8)
N5 Li2 N6 92.8(7)
N5 Li2 N10 119.3(9)
N6 Li2 N10 124.2(8)
N5 Li2 N9 119.7(7)
N6 Li2 N9 116.6(8)
N10 Li2 N9 87.1(6)
N5 Li2 Zn2 48.5(4)
N6 Li2 Zn2 47.8(4)
N10 Li2 Zn2 154.3(8)
N9 Li2 Zn2 118.5(8)
N5 Li2 C22 142.1(8)
N6 Li2 C22 122.8(7)
N10 Li2 C22 31.1(4)
N9 Li2 C22 58.7(5)
Zn2 Li2 C22 169.4(7)
C2 N1 C1 105.1(7)
C2 N1 Zn1 120.8(7)
C1 N1 Zn1 114.7(6)
C2 N1 Li1 126.8(7)
C1 N1 Li1 107.4(8)
Zn1 N1 Li1 80.8(5)
C4 N2 C3 104.0(7)
C4 N2 Zn1 123.5(7)
C3 N2 Zn1 114.2(6)
C4 N2 Li1 118.6(7)
C3 N2 Li1 116.6(9)
Zn1 N2 Li1 79.5(5)
C6 N3 C5 103.9(8)
C6 N3 Zn2 123.4(6)
C5 N3 Zn2 112.1(6)
C6 N3 Zn1 116.7(6)
C5 N3 Zn1 109.2(5)
Zn2 N3 Zn1 91.2(4)
C7 N4 C8 103.8(9)
C7 N4 Zn1 122.2(6)
C8 N4 Zn1 114.1(6)
C7 N4 Zn2 114.6(6)
C8 N4 Zn2 111.9(6)
Zn1 N4 Zn2 90.1(4)
C9 N5 C10 106.5(8)
C9 N5 Zn2 122.3(8)
C10 N5 Zn2 113.9(6)
C9 N5 Li2 120.0(7)
C10 N5 Li2 110.7(8)
Zn2 N5 Li2 81.9(5)
C11 N6 C12 104.3(8)
C11 N6 Zn2 116.1(7)
C12 N6 Zn2 121.7(8)
C11 N6 Li2 105.3(9)
C12 N6 Li2 127.0(8)
Zn2 N6 Li2 81.2(5)
C13 N7 C14 110.0(11)
C13 N7 C15 111.6(9)
C14 N7 C15 110.6(9)
C13 N7 Li1 110.2(9)
C14 N7 Li1 114.9(8)
C15 N7 Li1 99.2(8)
C18 N8 C17 110.4(10)
C18 N8 C16 107.9(10)
C17 N8 C16 109.9(9)
C18 N8 Li1 113.4(7)
C17 N8 Li1 113.4(7)
C16 N8 Li1 101.4(9)
C19 N9 C20 111.2(9)
C19 N9 C21 110.5(8)
C20 N9 C21 110.5(8)
C19 N9 Li2 118.0(7)
C20 N9 Li2 106.3(7)
C21 N9 Li2 99.7(8)
C24 N10 C22 110.5(8)
C24 N10 C23 108.9(9)
C22 N10 C23 108.9(8)
C24 N10 Li2 108.8(7)
C22 N10 Li2 101.5(7)
C23 N10 Li2 117.9(8)
N1 C1 H1A 109.5
N1 C1 H1B 109.5
H1A C1 H1B 109.5
N1 C1 H1C 109.5
H1A C1 H1C 109.5
H1B C1 H1C 109.5
N1 C2 H2A 109.5
N1 C2 H2B 109.5
H2A C2 H2B 109.5
N1 C2 H2C 109.5
H2A C2 H2C 109.5
H2B C2 H2C 109.5
N2 C3 H3A 109.5
N2 C3 H3B 109.5
H3A C3 H3B 109.5
N2 C3 H3C 109.5
H3A C3 H3C 109.5
H3B C3 H3C 109.5
N2 C4 H4A 109.5
N2 C4 H4B 109.5
H4A C4 H4B 109.5
N2 C4 H4C 109.5
H4A C4 H4C 109.5
H4B C4 H4C 109.5
N3 C5 H5A 109.5
N3 C5 H5B 109.5
H5A C5 H5B 109.5
N3 C5 H5C 109.5
H5A C5 H5C 109.5
H5B C5 H5C 109.5
N3 C6 H6A 109.5
N3 C6 H6B 109.5
H6A C6 H6B 109.5
N3 C6 H6C 109.5
H6A C6 H6C 109.5
H6B C6 H6C 109.5
N4 C7 H7A 109.5
N4 C7 H7B 109.5
H7A C7 H7B 109.5
N4 C7 H7C 109.5
H7A C7 H7C 109.5
H7B C7 H7C 109.5
N4 C8 H8A 109.5
N4 C8 H8B 109.5
H8A C8 H8B 109.5
N4 C8 H8C 109.5
H8A C8 H8C 109.5
H8B C8 H8C 109.5
N5 C9 H9A 109.5
N5 C9 H9B 109.5
H9A C9 H9B 109.5
N5 C9 H9C 109.5
H9A C9 H9C 109.5
H9B C9 H9C 109.5
N5 C10 H10A 109.5
N5 C10 H10B 109.5
H10A C10 H10B 109.5
N5 C10 H10C 109.5
H10A C10 H10C 109.5
H10B C10 H10C 109.5
N6 C11 H11A 109.5
N6 C11 H11B 109.5
H11A C11 H11B 109.5
N6 C11 H11C 109.5
H11A C11 H11C 109.5
H11B C11 H11C 109.5
N6 C12 H12A 109.5
N6 C12 H12B 109.5
H12A C12 H12B 109.5
N6 C12 H12C 109.5
H12A C12 H12C 109.5
H12B C12 H12C 109.5
N7 C13 H13A 109.5
N7 C13 H13B 109.5
H13A C13 H13B 109.5
N7 C13 H13C 109.5
H13A C13 H13C 109.5
H13B C13 H13C 109.5
N7 C14 H14A 109.5
N7 C14 H14B 109.5
H14A C14 H14B 109.5
N7 C14 H14C 109.5
H14A C14 H14C 109.5
H14B C14 H14C 109.5
C16 C15 N7 114.0(10)
C16 C15 H15A 108.7
N7 C15 H15A 108.7
C16 C15 H15B 108.7
N7 C15 H15B 108.7
H15A C15 H15B 107.6
C15 C16 N8 114.0(11)
C15 C16 H16A 108.8
N8 C16 H16A 108.8
C15 C16 H16B 108.8
N8 C16 H16B 108.8
H16A C16 H16B 107.7
N8 C17 H17A 109.5
N8 C17 H17B 109.5
H17A C17 H17B 109.5
N8 C17 H17C 109.5
H17A C17 H17C 109.5
H17B C17 H17C 109.5
N8 C18 H18A 109.5
N8 C18 H18B 109.5
H18A C18 H18B 109.5
N8 C18 H18C 109.5
H18A C18 H18C 109.5
H18B C18 H18C 109.5
N9 C19 H19A 109.5
N9 C19 H19B 109.5
H19A C19 H19B 109.5
N9 C19 H19C 109.5
H19A C19 H19C 109.5
H19B C19 H19C 109.5
N9 C20 H20A 109.5
N9 C20 H20B 109.5
H20A C20 H20B 109.5
N9 C20 H20C 109.5
H20A C20 H20C 109.5
H20B C20 H20C 109.5
N9 C21 C22 115.0(9)
N9 C21 H21A 108.5
C22 C21 H21A 108.5
N9 C21 H21B 108.5
C22 C21 H21B 108.5
H21A C21 H21B 107.5
N10 C22 C21 110.6(8)
N10 C22 Li2 47.4(6)
C21 C22 Li2 76.7(7)
N10 C22 H22A 109.5
C21 C22 H22A 109.5
Li2 C22 H22A 91.8
N10 C22 H22B 109.5
C21 C22 H22B 109.5
Li2 C22 H22B 154.8
H22A C22 H22B 108.1
N10 C23 H23A 109.5
N10 C23 H23B 109.5
H23A C23 H23B 109.5
N10 C23 H23C 109.5
H23A C23 H23C 109.5
H23B C23 H23C 109.5
N10 C24 H24A 109.5
N10 C24 H24B 109.5
H24A C24 H24B 109.5
N10 C24 H24C 109.5
H24A C24 H24C 109.5
H24B C24 H24C 109.5

loop_
_geom_bond_atom_site_label_1
_geom_bond_atom_site_label_2
_geom_bond_distance
Zn1 N4 1.997(10)
Zn1 N1 2.005(8)
Zn1 N2 2.015(8)
Zn1 N3 2.016(7)
Zn1 Li1 2.606(17)
Zn1 Zn2 2.8506(18)
Zn2 N3 1.975(9)
Zn2 N6 1.993(8)
Zn2 N5 2.011(9)
Zn2 N4 2.029(7)
Zn2 Li2 2.659(16)
Li1 N1 2.013(16)
Li1 N2 2.061(17)
Li1 N7 2.15(2)
Li1 N8 2.185(17)
Li2 N5 2.047(16)
Li2 N6 2.091(17)
Li2 N10 2.094(19)
Li2 N9 2.206(17)
Li2 C22 2.788(18)
N1 C2 1.460(10)
N1 C1 1.462(12)
N2 C4 1.427(10)
N2 C3 1.429(12)
N3 C6 1.495(12)
N3 C5 1.539(12)
N4 C7 1.493(11)
N4 C8 1.520(12)
N5 C9 1.438(10)
N5 C10 1.445(12)
N6 C11 1.434(12)
N6 C12 1.450(12)
N7 C13 1.456(14)
N7 C14 1.471(13)
N7 C15 1.515(13)
N8 C18 1.423(13)
N8 C17 1.435(12)
N8 C16 1.448(15)
N9 C19 1.444(11)
N9 C20 1.446(11)
N9 C21 1.466(12)
N10 C24 1.456(12)
N10 C22 1.469(11)
N10 C23 1.471(11)
C1 H1A 0.9800
C1 H1B 0.9800
C1 H1C 0.9800
C2 H2A 0.9800
C2 H2B 0.9800
C2 H2C 0.9800
C3 H3A 0.9800
C3 H3B 0.9800
C3 H3C 0.9800
C4 H4A 0.9800
C4 H4B 0.9800
C4 H4C 0.9800
C5 H5A 0.9800
C5 H5B 0.9800
C5 H5C 0.9800
C6 H6A 0.9800
C6 H6B 0.9800
C6 H6C 0.9800
C7 H7A 0.9800
C7 H7B 0.9800
C7 H7C 0.9800
C8 H8A 0.9800
C8 H8B 0.9800
C8 H8C 0.9800
C9 H9A 0.9800
C9 H9B 0.9800
C9 H9C 0.9800
C10 H10A 0.9800
C10 H10B 0.9800
C10 H10C 0.9800
C11 H11A 0.9800
C11 H11B 0.9800
C11 H11C 0.9800
C12 H12A 0.9800
C12 H12B 0.9800
C12 H12C 0.9800
C13 H13A 0.9800
C13 H13B 0.9800
C13 H13C 0.9800
C14 H14A 0.9800
C14 H14B 0.9800
C14 H14C 0.9800
C15 C16 1.428(15)
C15 H15A 0.9900
C15 H15B 0.9900
C16 H16A 0.9900
C16 H16B 0.9900
C17 H17A 0.9800
C17 H17B 0.9800
C17 H17C 0.9800
C18 H18A 0.9800
C18 H18B 0.9800
C18 H18C 0.9800
C19 H19A 0.9800
C19 H19B 0.9800
C19 H19C 0.9800
C20 H20A 0.9800
C20 H20B 0.9800
C20 H20C 0.9800
C21 C22 1.498(13)
C21 H21A 0.9900
C21 H21B 0.9900
C22 H22A 0.9900
C22 H22B 0.9900
C23 H23A 0.9800
C23 H23B 0.9800
C23 H23C 0.9800
C24 H24A 0.9800
C24 H24B 0.9800
C24 H24C 0.9800

loop_
_geom_torsion_atom_site_label_1
_geom_torsion_atom_site_label_2
_geom_torsion_atom_site_label_3
_geom_torsion_atom_site_label_4
_geom_torsion
N4 Zn1 Zn2 N3 -158.2(4)
N1 Zn1 Zn2 N3 -72.5(5)
N2 Zn1 Zn2 N3 102.8(4)
Li1 Zn1 Zn2 N3 165.3(10)
N4 Zn1 Zn2 N6 101.6(4)
N1 Zn1 Zn2 N6 -172.8(5)
N2 Zn1 Zn2 N6 2.6(4)
N3 Zn1 Zn2 N6 -100.2(4)
Li1 Zn1 Zn2 N6 65.1(10)
N4 Zn1 Zn2 N5 -76.1(5)
N1 Zn1 Zn2 N5 9.6(6)
N2 Zn1 Zn2 N5 -175.1(5)
N3 Zn1 Zn2 N5 82.1(5)
Li1 Zn1 Zn2 N5 -112.6(11)
N1 Zn1 Zn2 N4 85.6(5)
N2 Zn1 Zn2 N4 -99.0(4)
N3 Zn1 Zn2 N4 158.2(4)
Li1 Zn1 Zn2 N4 -36.5(10)
N4 Zn1 Zn2 Li2 158.1(10)
N1 Zn1 Zn2 Li2 -116.2(11)
N2 Zn1 Zn2 Li2 59.1(10)
N3 Zn1 Zn2 Li2 -43.7(11)
Li1 Zn1 Zn2 Li2 121.6(14)
N4 Zn1 Li1 N1 108.6(5)
N2 Zn1 Li1 N1 -147.3(7)
N3 Zn1 Li1 N1 -66.1(10)
Zn2 Zn1 Li1 N1 137.5(8)
N4 Zn1 Li1 N2 -104.1(5)
N1 Zn1 Li1 N2 147.3(7)
N3 Zn1 Li1 N2 81.2(9)
Zn2 Zn1 Li1 N2 -75.2(11)
N4 Zn1 Li1 N7 -172.9(14)
N1 Zn1 Li1 N7 78.4(16)
N2 Zn1 Li1 N7 -68.9(15)
N3 Zn1 Li1 N7 12(2)
Zn2 Zn1 Li1 N7 -144.1(12)
N4 Zn1 Li1 N8 2.9(8)
N1 Zn1 Li1 N8 -105.8(8)
N2 Zn1 Li1 N8 106.9(8)
N3 Zn1 Li1 N8 -171.9(6)
Zn2 Zn1 Li1 N8 31.8(15)
N3 Zn2 Li2 N5 104.8(5)
N6 Zn2 Li2 N5 -152.9(7)
N4 Zn2 Li2 N5 -73.3(8)
Zn1 Zn2 Li2 N5 139.6(8)
N3 Zn2 Li2 N6 -102.3(5)
N5 Zn2 Li2 N6 152.9(7)
N4 Zn2 Li2 N6 79.6(9)
Zn1 Zn2 Li2 N6 -67.5(12)
N3 Zn2 Li2 N10 175.4(15)
N6 Zn2 Li2 N10 -82.2(16)
N5 Zn2 Li2 N10 70.7(16)
N4 Zn2 Li2 N10 -3(2)
Zn1 Zn2 Li2 N10 -149.7(11)
N3 Zn2 Li2 N9 -1.1(8)
N6 Zn2 Li2 N9 101.3(8)
N5 Zn2 Li2 N9 -105.8(8)
N4 Zn2 Li2 N9 -179.2(5)
Zn1 Zn2 Li2 N9 33.8(15)
N3 Zn2 Li2 C22 -73(4)
N6 Zn2 Li2 C22 29(3)
N5 Zn2 Li2 C22 -178(4)
N4 Zn2 Li2 C22 109(4)
Zn1 Zn2 Li2 C22 -38(4)
N4 Zn1 N1 C2 25.1(8)
N2 Zn1 N1 C2 152.6(7)
N3 Zn1 N1 C2 -79.0(7)
Li1 Zn1 N1 C2 127.6(9)
Zn2 Zn1 N1 C2 -31.4(9)
N4 Zn1 N1 C1 152.4(6)
N2 Zn1 N1 C1 -80.1(6)
N3 Zn1 N1 C1 48.4(7)
Li1 Zn1 N1 C1 -105.0(8)
Zn2 Zn1 N1 C1 95.9(7)
N4 Zn1 N1 Li1 -102.6(6)
N2 Zn1 N1 Li1 24.9(6)
N3 Zn1 N1 Li1 153.4(5)
Zn2 Zn1 N1 Li1 -159.0(5)
N2 Li1 N1 C2 -146.1(9)
N7 Li1 N1 C2 88.6(13)
N8 Li1 N1 C2 -16.9(16)
Zn1 Li1 N1 C2 -121.8(10)
N2 Li1 N1 C1 88.8(8)
N7 Li1 N1 C1 -36.5(11)
N8 Li1 N1 C1 -142.0(10)
Zn1 Li1 N1 C1 113.1(6)
N2 Li1 N1 Zn1 -24.3(6)
N7 Li1 N1 Zn1 -149.6(8)
N8 Li1 N1 Zn1 104.9(9)
N4 Zn1 N2 C4 -11.7(8)
N1 Zn1 N2 C4 -141.8(7)
N3 Zn1 N2 C4 92.9(8)
Li1 Zn1 N2 C4 -117.4(9)
Zn2 Zn1 N2 C4 41.0(8)
N4 Zn1 N2 C3 -139.7(7)
N1 Zn1 N2 C3 90.1(7)
N3 Zn1 N2 C3 -35.2(9)
Li1 Zn1 N2 C3 114.5(9)
Zn2 Zn1 N2 C3 -87.0(8)
N4 Zn1 N2 Li1 105.7(6)
N1 Zn1 N2 Li1 -24.4(6)
N3 Zn1 N2 Li1 -149.7(6)
Zn2 Zn1 N2 Li1 158.4(5)
N1 Li1 N2 C4 146.8(9)
N7 Li1 N2 C4 -85.2(11)
N8 Li1 N2 C4 18.3(14)
Zn1 Li1 N2 C4 122.6(9)
N1 Li1 N2 C3 -87.6(9)
N7 Li1 N2 C3 40.4(11)
N8 Li1 N2 C3 143.8(9)
Zn1 Li1 N2 C3 -111.9(8)
N1 Li1 N2 Zn1 24.3(6)
N7 Li1 N2 Zn1 152.3(8)
N8 Li1 N2 Zn1 -104.3(9)
N6 Zn2 N3 C6 -16.9(8)
N5 Zn2 N3 C6 100.7(7)
N4 Zn2 N3 C6 -138.6(7)
Li2 Zn2 N3 C6 42.3(9)
Zn1 Zn2 N3 C6 -123.5(8)
N6 Zn2 N3 C5 -142.1(6)
N5 Zn2 N3 C5 -24.5(7)
N4 Zn2 N3 C5 96.2(6)
Li2 Zn2 N3 C5 -82.9(7)
Zn1 Zn2 N3 C5 111.3(6)
N6 Zn2 N3 Zn1 106.6(3)
N5 Zn2 N3 Zn1 -135.8(3)
N4 Zn2 N3 Zn1 -15.1(3)
Li2 Zn2 N3 Zn1 165.8(4)
N4 Zn1 N3 C6 144.2(7)
N1 Zn1 N3 C6 -91.7(7)
N2 Zn1 N3 C6 23.1(9)
Li1 Zn1 N3 C6 -40.5(12)
Zn2 Zn1 N3 C6 128.8(8)
N4 Zn1 N3 C5 -98.5(7)
N1 Zn1 N3 C5 25.7(8)
N2 Zn1 N3 C5 140.4(6)
Li1 Zn1 N3 C5 76.8(10)
Zn2 Zn1 N3 C5 -113.9(7)
N4 Zn1 N3 Zn2 15.4(3)
N1 Zn1 N3 Zn2 139.6(3)
N2 Zn1 N3 Zn2 -105.7(4)
Li1 Zn1 N3 Zn2 -169.2(7)
N1 Zn1 N4 C7 105.8(7)
N2 Zn1 N4 C7 -10.8(8)
N3 Zn1 N4 C7 -134.6(7)
Li1 Zn1 N4 C7 47.8(8)
Zn2 Zn1 N4 C7 -119.6(8)
N1 Zn1 N4 C8 -20.4(7)
N2 Zn1 N4 C8 -137.1(6)
N3 Zn1 N4 C8 99.2(6)
Li1 Zn1 N4 C8 -78.5(7)
Zn2 Zn1 N4 C8 114.2(7)
N1 Zn1 N4 Zn2 -134.6(3)
N2 Zn1 N4 Zn2 108.8(3)
N3 Zn1 N4 Zn2 -14.9(3)
Li1 Zn1 N4 Zn2 167.4(4)
N3 Zn2 N4 C7 141.2(7)
N6 Zn2 N4 C7 20.5(9)
N5 Zn2 N4 C7 -95.9(7)
Li2 Zn2 N4 C7 -40.4(11)
Zn1 Zn2 N4 C7 125.9(8)
N3 Zn2 N4 C8 -100.9(7)
N6 Zn2 N4 C8 138.4(7)
N5 Zn2 N4 C8 22.0(8)
Li2 Zn2 N4 C8 77.5(10)
Zn1 Zn2 N4 C8 -116.2(7)
N3 Zn2 N4 Zn1 15.3(3)
N6 Zn2 N4 Zn1 -105.5(4)
N5 Zn2 N4 Zn1 138.2(3)
Li2 Zn2 N4 Zn1 -166.4(7)
N3 Zn2 N5 C9 13.4(8)
N6 Zn2 N5 C9 141.3(7)
N4 Zn2 N5 C9 -90.8(7)
Li2 Zn2 N5 C9 120.4(9)
Zn1 Zn2 N5 C9 -40.7(9)
N3 Zn2 N5 C10 143.8(6)
N6 Zn2 N5 C10 -88.2(7)
N4 Zn2 N5 C10 39.7(8)
Li2 Zn2 N5 C10 -109.1(9)
Zn1 Zn2 N5 C10 89.8(8)
N3 Zn2 N5 Li2 -107.1(5)
N6 Zn2 N5 Li2 20.9(6)
N4 Zn2 N5 Li2 148.7(5)
Zn1 Zn2 N5 Li2 -161.1(5)
N6 Li2 N5 C9 -142.4(9)
N10 Li2 N5 C9 85.3(12)
N9 Li2 N5 C9 -19.5(14)
Zn2 Li2 N5 C9 -122.7(10)
C22 Li2 N5 C9 56.6(17)
N6 Li2 N5 C10 92.9(9)
N10 Li2 N5 C10 -39.4(11)
N9 Li2 N5 C10 -144.2(9)
Zn2 Li2 N5 C10 112.6(7)
C22 Li2 N5 C10 -68.1(14)
N6 Li2 N5 Zn2 -19.7(5)
N10 Li2 N5 Zn2 -152.0(8)
N9 Li2 N5 Zn2 103.2(9)
C22 Li2 N5 Zn2 179.3(12)
N3 Zn2 N6 C11 -148.2(7)
N5 Zn2 N6 C11 82.4(8)
N4 Zn2 N6 C11 -44.5(9)
Li2 Zn2 N6 C11 102.8(9)
Zn1 Zn2 N6 C11 -96.2(8)
N3 Zn2 N6 C12 -19.3(8)
N5 Zn2 N6 C12 -148.8(7)
N4 Zn2 N6 C12 84.3(8)
Li2 Zn2 N6 C12 -128.4(9)
Zn1 Zn2 N6 C12 32.6(8)
N3 Zn2 N6 Li2 109.0(6)
N5 Zn2 N6 Li2 -20.4(6)
N4 Zn2 N6 Li2 -147.3(6)
Zn1 Zn2 N6 Li2 161.0(5)
N5 Li2 N6 C11 -94.8(8)
N10 Li2 N6 C11 33.9(12)
N9 Li2 N6 C11 139.8(8)
Zn2 Li2 N6 C11 -114.8(7)
C22 Li2 N6 C11 71.4(10)
N5 Li2 N6 C12 143.3(10)
N10 Li2 N6 C12 -88.0(13)
N9 Li2 N6 C12 17.9(14)
Zn2 Li2 N6 C12 123.3(11)
C22 Li2 N6 C12 -50.5(14)
N5 Li2 N6 Zn2 19.9(6)
N10 Li2 N6 Zn2 148.7(9)
N9 Li2 N6 Zn2 -105.5(8)
C22 Li2 N6 Zn2 -173.8(8)
N1 Li1 N7 C13 -22.0(13)
N2 Li1 N7 C13 -135.3(10)
N8 Li1 N7 C13 101.4(9)
Zn1 Li1 N7 C13 -82.3(18)
N1 Li1 N7 C14 102.9(11)
N2 Li1 N7 C14 -10.4(12)
N8 Li1 N7 C14 -133.7(8)
Zn1 Li1 N7 C14 42.6(19)
N1 Li1 N7 C15 -139.2(9)
N2 Li1 N7 C15 107.4(10)
N8 Li1 N7 C15 -15.9(8)
Zn1 Li1 N7 C15 160.5(15)
N1 Li1 N8 C18 -1.4(15)
N2 Li1 N8 C18 114.2(11)
N7 Li1 N8 C18 -125.6(9)
Zn1 Li1 N8 C18 56.3(11)
N1 Li1 N8 C17 -128.3(10)
N2 Li1 N8 C17 -12.7(13)
N7 Li1 N8 C17 107.5(9)
Zn1 Li1 N8 C17 -70.6(10)
N1 Li1 N8 C16 114.0(11)
N2 Li1 N8 C16 -130.4(10)
N7 Li1 N8 C16 -10.2(8)
Zn1 Li1 N8 C16 171.7(8)
N5 Li2 N9 C19 -2.3(13)
N6 Li2 N9 C19 108.1(9)
N10 Li2 N9 C19 -124.7(8)
Zn2 Li2 N9 C19 53.8(10)
C22 Li2 N9 C19 -138.0(8)
N5 Li2 N9 C20 -127.9(10)
N6 Li2 N9 C20 -17.5(11)
N10 Li2 N9 C20 109.6(8)
Zn2 Li2 N9 C20 -71.9(9)
C22 Li2 N9 C20 96.3(7)
N5 Li2 N9 C21 117.2(10)
N6 Li2 N9 C21 -132.4(9)
N10 Li2 N9 C21 -5.2(7)
Zn2 Li2 N9 C21 173.3(7)
C22 Li2 N9 C21 -18.6(5)
N5 Li2 N10 C24 -28.6(11)
N6 Li2 N10 C24 -145.3(9)
N9 Li2 N10 C24 94.2(8)
Zn2 Li2 N10 C24 -82.8(17)
C22 Li2 N10 C24 116.6(9)
N5 Li2 N10 C22 -145.2(8)
N6 Li2 N10 C22 98.1(10)
N9 Li2 N10 C22 -22.4(7)
Zn2 Li2 N10 C22 160.7(15)
N5 Li2 N10 C23 96.0(10)
N6 Li2 N10 C23 -20.7(13)
N9 Li2 N10 C23 -141.3(7)
Zn2 Li2 N10 C23 42(2)
C22 Li2 N10 C23 -118.8(10)
C13 N7 C15 C16 -73.0(15)
C14 N7 C15 C16 164.2(12)
Li1 N7 C15 C16 43.1(12)
N7 C15 C16 N8 -60.9(14)
C18 N8 C16 C15 157.7(10)
C17 N8 C16 C15 -81.9(12)
Li1 N8 C16 C15 38.3(12)
C19 N9 C21 C22 158.9(8)
C20 N9 C21 C22 -77.6(11)
Li2 N9 C21 C22 34.0(10)
C24 N10 C22 C21 -68.2(11)
C23 N10 C22 C21 172.2(9)
Li2 N10 C22 C21 47.2(10)
C24 N10 C22 Li2 -115.3(9)
C23 N10 C22 Li2 125.1(10)
N9 C21 C22 N10 -60.3(11)
N9 C21 C22 Li2 -26.6(8)
N5 Li2 C22 N10 54.1(13)
N6 Li2 C22 N10 -103.1(10)
N9 Li2 C22 N10 153.5(8)
Zn2 Li2 C22 N10 -129(4)
N5 Li2 C22 C21 -81.0(13)
N6 Li2 C22 C21 121.8(10)
N10 Li2 C22 C21 -135.1(9)
N9 Li2 C22 C21 18.4(6)
Zn2 Li2 C22 C21 96(4)
